data_4123760
loop_
_publ_author_name
'Nakashima, Takuya'
'Tsuchie, Kenta'
'Kanazawa, Rui'
'Li, Ruiji'
'Iijima, Shunsuke'
'Galangau, Olivier'
'Nakagawa, Hisako'
'Mutoh, Katsuya'
'Kobayashi, Yoichi'
'Abe, Jiro'
'Kawai, Tsuyoshi'

_publ_section_title
;
 Self-Contained Photoacid Generator Triggered by Photocyclization of
 Triangle Terarylene Backbone.
;
_journal_issue 22
_journal_name_full 'Journal of the American Chemical Society'
_journal_page_first 7023
_journal_page_last 7026
_journal_paper_doi 10.1021/jacs.5b02826
_journal_volume 137
_journal_year 2015
_chemical_formula_moiety 'C27 H18 N2 O S3'
_chemical_formula_sum 'C27 H18 N2 O S3'
_chemical_formula_weight 482.63
_space_group_IT_number 61
_symmetry_cell_setting orthorhombic
_symmetry_Int_Tables_number 61
_symmetry_space_group_name_Hall '-P 2ac 2ab'
_symmetry_space_group_name_H-M 'P b c a'
_atom_sites_solution_hydrogens geom
_atom_sites_solution_primary direct
_atom_sites_solution_secondary difmap
_cell_angle_alpha 90.0000
_cell_angle_beta 90.0000
_cell_angle_gamma 90.0000
_cell_formula_units_Z 8
_cell_length_a 11.7242(2)
_cell_length_b 8.21002(10)
_cell_length_c 46.3771(9)
_cell_measurement_reflns_used 44234
_cell_measurement_temperature 123
_cell_measurement_theta_max 27.48
_cell_measurement_theta_min 3.06
_cell_volume 4464.07(13)
_computing_cell_refinement 'RAPID AUTO'
_computing_data_collection 'RAPID AUTO (Rigaku, ????)'
_computing_data_reduction 'RAPID AUTO'
_computing_molecular_graphics 'CrystalStructure 4.0'
_computing_publication_material 'CrystalStructure 4.0 (Rigaku, 2010)'
_computing_structure_refinement 'SHELXL97 (Sheldrick, 2008)'
_computing_structure_solution 'Il Milione (Burla, et al., 2007)'
_diffrn_ambient_temperature 123
_diffrn_detector_area_resol_mean 10.000
_diffrn_measured_fraction_theta_full 0.999
_diffrn_measured_fraction_theta_max 0.999
_diffrn_measurement_device_type 'Rigaku R-AXIS RAPID'
_diffrn_measurement_method \w
_diffrn_radiation_type 'Mo K\a'
_diffrn_radiation_wavelength 0.71075
_diffrn_reflns_av_R_equivalents 0.0827
_diffrn_reflns_limit_h_max 15
_diffrn_reflns_limit_h_min -15
_diffrn_reflns_limit_k_max 10
_diffrn_reflns_limit_k_min -10
_diffrn_reflns_limit_l_max 60
_diffrn_reflns_limit_l_min -60
_diffrn_reflns_number 72025
_diffrn_reflns_theta_full 27.49
_diffrn_reflns_theta_max 27.48
_diffrn_standards_number 0
_exptl_absorpt_coefficient_mu 0.356
_exptl_absorpt_correction_T_max 0.989
_exptl_absorpt_correction_T_min 0.844
_exptl_absorpt_correction_type multi-scan
_exptl_absorpt_process_details 'ABSCOR (Rigaku, 1995)'
_exptl_crystal_colour colorless
_exptl_crystal_density_diffrn 1.436
_exptl_crystal_density_method 'not measured'
_exptl_crystal_description block
_exptl_crystal_F_000 2000.00
_exptl_crystal_size_max 0.200
_exptl_crystal_size_mid 0.050
_exptl_crystal_size_min 0.030
_refine_diff_density_max 0.520
_refine_diff_density_min -0.450
_refine_ls_extinction_method none
_refine_ls_goodness_of_fit_ref 1.083
_refine_ls_hydrogen_treatment constr
_refine_ls_number_parameters 299
_refine_ls_number_reflns 5128
_refine_ls_number_restraints 0
_refine_ls_R_factor_gt 0.0472
_refine_ls_shift/su_max 0.001
_refine_ls_structure_factor_coef Fsqd
_refine_ls_weighting_details 'w = 1/[\s^2^(Fo^2^)+(0.0411P)^2^+3.8831P] where P=(Fo^2^+2Fc^2^)/3'
_refine_ls_weighting_scheme calc
_refine_ls_wR_factor_ref 0.1038
_reflns_number_gt 4231
_reflns_number_total 5128
_reflns_threshold_expression F^2^>2.0\s(F^2^)
_cod_data_source_file ja5b02826_si_002.cif
_cod_data_source_block BT-OMe2
_cod_depositor_comments 'Adding full bibliography for 4123759--4123760.cif.'
_cod_original_cell_volume 4464.06(13)
_cod_database_code 4123760

loop_
_symmetry_equiv_pos_site_id
_symmetry_equiv_pos_as_xyz
1 +X,+Y,+Z
2 1/2-X,1/2+Y,+Z
3 +X,1/2-Y,1/2+Z
4 1/2-X,-Y,1/2+Z
5 -X,-Y,-Z
6 1/2+X,1/2-Y,-Z
7 -X,1/2+Y,1/2-Z
8 1/2+X,+Y,1/2-Z

loop_
_atom_site_label
_atom_site_type_symbol
_atom_site_fract_x
_atom_site_fract_y
_atom_site_fract_z
_atom_site_U_iso_or_equiv
_atom_site_adp_type
_atom_site_occupancy
_atom_site_symmetry_multiplicity
_atom_site_calc_flag
_atom_site_refinement_flags
S1 S 0.58064(5) 0.86643(7) 0.413193(11) 0.02139(13) Uani 1.0 8 d .
S2 S 0.21211(4) 0.55310(6) 0.323610(10) 0.01601(12) Uani 1.0 8 d .
S3 S 0.27274(5) 0.47904(7) 0.450377(11) 0.02263(13) Uani 1.0 8 d .
O1 O 0.20998(12) 0.75684(17) 0.37003(3) 0.0193(3) Uani 1.0 8 d .
N1 N 0.43103(14) 0.5682(2) 0.32811(3) 0.0168(4) Uani 1.0 8 d .
N2 N 0.43189(14) 0.6923(2) 0.44939(4) 0.0191(4) Uani 1.0 8 d .
C1 C 0.62228(18) 0.9258(3) 0.37884(4) 0.0210(5) Uani 1.0 8 d .
C2 C 0.7105(2) 1.0327(3) 0.37176(5) 0.0298(6) Uani 1.0 8 d .
C3 C 0.7277(2) 1.0694(3) 0.34308(5) 0.0328(6) Uani 1.0 8 d .
C4 C 0.65778(19) 1.0029(3) 0.32167(5) 0.0255(5) Uani 1.0 8 d .
C5 C 0.57102(18) 0.8966(3) 0.32860(4) 0.0200(5) Uani 1.0 8 d .
C6 C 0.55280(17) 0.8549(3) 0.35748(4) 0.0174(4) Uani 1.0 8 d .
C7 C 0.46664(17) 0.7487(3) 0.36966(4) 0.0168(4) Uani 1.0 8 d .
C8 C 0.47103(17) 0.7453(3) 0.39922(4) 0.0179(4) Uani 1.0 8 d .
C9 C 0.38763(17) 0.6593(3) 0.35072(4) 0.0160(4) Uani 1.0 8 d .
C10 C 0.34989(17) 0.5060(3) 0.31231(4) 0.0158(4) Uani 1.0 8 d .
C11 C 0.27116(16) 0.6662(3) 0.35145(4) 0.0156(4) Uani 1.0 8 d .
C12 C 0.36894(17) 0.4019(3) 0.28697(4) 0.0158(4) Uani 1.0 8 d .
C13 C 0.47209(17) 0.3190(3) 0.28361(4) 0.0201(5) Uani 1.0 8 d .
C14 C 0.48978(19) 0.2198(3) 0.25986(5) 0.0226(5) Uani 1.0 8 d .
C15 C 0.40583(19) 0.2029(3) 0.23899(4) 0.0228(5) Uani 1.0 8 d .
C16 C 0.30329(18) 0.2844(3) 0.24223(4) 0.0218(5) Uani 1.0 8 d .
C17 C 0.28395(18) 0.3825(3) 0.26610(4) 0.0198(5) Uani 1.0 8 d .
C18 C 0.09104(18) 0.7159(3) 0.37306(5) 0.0261(5) Uani 1.0 8 d .
C19 C 0.40473(17) 0.6577(3) 0.42100(4) 0.0181(4) Uani 1.0 8 d .
C20 C 0.36988(17) 0.6075(3) 0.46719(4) 0.0187(4) Uani 1.0 8 d .
C21 C 0.32024(18) 0.5452(3) 0.41753(4) 0.0209(5) Uani 1.0 8 d .
C22 C 0.37752(18) 0.6208(3) 0.49879(4) 0.0208(5) Uani 1.0 8 d .
C23 C 0.44699(19) 0.7404(3) 0.51089(5) 0.0278(5) Uani 1.0 8 d .
C24 C 0.4542(2) 0.7555(4) 0.54078(5) 0.0350(6) Uani 1.0 8 d .
C25 C 0.3931(2) 0.6522(4) 0.55847(5) 0.0358(6) Uani 1.0 8 d .
C26 C 0.3254(2) 0.5322(4) 0.54655(5) 0.0324(6) Uani 1.0 8 d .
C27 C 0.31748(19) 0.5161(3) 0.51684(5) 0.0269(5) Uani 1.0 8 d .
H2 H 0.7574 1.0790 0.3863 0.0357 Uiso 1.0 8 calc R
H3 H 0.7879 1.1409 0.3378 0.0393 Uiso 1.0 8 calc R
H4 H 0.6703 1.0314 0.3021 0.0306 Uiso 1.0 8 calc R
H5 H 0.5240 0.8521 0.3139 0.0239 Uiso 1.0 8 calc R
H13 H 0.5304 0.3306 0.2977 0.0242 Uiso 1.0 8 calc R
H14 H 0.5599 0.1630 0.2578 0.0271 Uiso 1.0 8 calc R
H15 H 0.4186 0.1359 0.2226 0.0274 Uiso 1.0 8 calc R
H16 H 0.2456 0.2731 0.2280 0.0262 Uiso 1.0 8 calc R
H17 H 0.2128 0.4366 0.2683 0.0237 Uiso 1.0 8 calc R
H18A H 0.0533 0.7245 0.3543 0.0313 Uiso 1.0 8 calc R
H18B H 0.0550 0.7911 0.3867 0.0313 Uiso 1.0 8 calc R
H18C H 0.0840 0.6041 0.3803 0.0313 Uiso 1.0 8 calc R
H21 H 0.2919 0.5088 0.3995 0.0251 Uiso 1.0 8 calc R
H23 H 0.4894 0.8115 0.4988 0.0334 Uiso 1.0 8 calc R
H24 H 0.5014 0.8373 0.5490 0.0420 Uiso 1.0 8 calc R
H25 H 0.3977 0.6637 0.5788 0.0430 Uiso 1.0 8 calc R
H26 H 0.2840 0.4604 0.5587 0.0389 Uiso 1.0 8 calc R
H27 H 0.2708 0.4331 0.5088 0.0322 Uiso 1.0 8 calc R

loop_
_atom_site_aniso_label
_atom_site_aniso_U_11
_atom_site_aniso_U_22
_atom_site_aniso_U_33
_atom_site_aniso_U_12
_atom_site_aniso_U_13
_atom_site_aniso_U_23
S1 0.0204(3) 0.0232(3) 0.0206(3) -0.0053(2) -0.0033(2) -0.0024(2)
S2 0.0126(3) 0.0171(3) 0.0182(3) -0.00039(18) -0.00046(18) -0.00131(19)
S3 0.0241(3) 0.0237(3) 0.0201(3) -0.0069(3) -0.0011(2) 0.0004(2)
O1 0.0146(7) 0.0191(8) 0.0242(8) -0.0009(6) 0.0037(6) -0.0061(6)
N1 0.0172(9) 0.0159(9) 0.0174(9) -0.0003(7) 0.0001(7) -0.0006(7)
N2 0.0169(9) 0.0207(9) 0.0197(9) 0.0009(7) -0.0008(7) -0.0037(7)
C1 0.0193(11) 0.0206(11) 0.0229(11) -0.0021(9) -0.0019(9) -0.0004(9)
C2 0.0282(13) 0.0318(13) 0.0293(12) -0.0128(11) -0.0062(10) 0.0008(10)
C3 0.0299(14) 0.0350(14) 0.0334(13) -0.0163(11) -0.0015(10) 0.0059(11)
C4 0.0258(12) 0.0259(12) 0.0248(11) -0.0043(10) -0.0000(9) 0.0050(9)
C5 0.0179(10) 0.0186(10) 0.0233(11) 0.0010(9) -0.0015(9) -0.0006(8)
C6 0.0138(10) 0.0154(10) 0.0229(10) 0.0015(8) -0.0013(8) -0.0020(8)
C7 0.0138(10) 0.0155(10) 0.0212(10) 0.0009(8) 0.0004(8) -0.0026(8)
C8 0.0151(10) 0.0165(10) 0.0220(11) 0.0004(8) -0.0010(8) -0.0035(8)
C9 0.0166(10) 0.0149(10) 0.0165(10) 0.0000(8) 0.0002(8) -0.0000(8)
C10 0.0137(9) 0.0165(10) 0.0170(10) -0.0003(8) 0.0007(8) 0.0023(8)
C11 0.0160(11) 0.0140(9) 0.0167(9) -0.0017(8) 0.0000(8) 0.0003(8)
C12 0.0173(10) 0.0144(10) 0.0158(9) -0.0026(8) 0.0019(8) 0.0012(7)
C13 0.0171(10) 0.0227(11) 0.0207(10) -0.0005(9) 0.0001(8) 0.0003(8)
C14 0.0193(11) 0.0234(11) 0.0252(11) 0.0019(9) 0.0053(9) -0.0013(9)
C15 0.0275(12) 0.0216(11) 0.0194(10) -0.0031(9) 0.0045(9) -0.0046(9)
C16 0.0225(11) 0.0231(11) 0.0199(11) -0.0023(9) -0.0019(9) -0.0029(9)
C17 0.0188(11) 0.0195(11) 0.0210(10) 0.0002(9) 0.0006(8) 0.0001(8)
C18 0.0168(11) 0.0290(12) 0.0325(12) -0.0034(9) 0.0074(9) -0.0080(10)
C19 0.0175(10) 0.0171(10) 0.0198(10) 0.0017(8) -0.0003(8) -0.0026(8)
C20 0.0163(10) 0.0192(10) 0.0207(10) 0.0025(8) -0.0004(8) -0.0024(8)
C21 0.0243(11) 0.0197(11) 0.0186(10) -0.0029(9) -0.0008(8) -0.0017(8)
C22 0.0160(10) 0.0260(11) 0.0204(11) 0.0060(9) -0.0005(8) -0.0052(9)
C23 0.0243(12) 0.0331(13) 0.0261(12) 0.0019(10) 0.0008(9) -0.0084(10)
C24 0.0288(14) 0.0462(16) 0.0301(13) 0.0039(12) -0.0057(10) -0.0172(11)
C25 0.0286(13) 0.0594(18) 0.0196(12) 0.0143(13) -0.0012(10) -0.0074(12)
C26 0.0267(13) 0.0481(16) 0.0226(12) 0.0095(12) 0.0046(10) 0.0027(11)
C27 0.0237(12) 0.0344(13) 0.0225(11) 0.0042(10) 0.0011(9) -0.0003(10)

loop_
_atom_type_symbol
_atom_type_description
_atom_type_scat_dispersion_real
_atom_type_scat_dispersion_imag
_atom_type_scat_source
C C 0.0033 0.0016
;
International Tables for Crystallography
(1992, Vol. C, Tables 4.2.6.8 and 6.1.1.4)
;
H H 0.0000 0.0000
;
International Tables for Crystallography
(1992, Vol. C, Table 6.1.1.4)
;
N N 0.0061 0.0033
;
International Tables for Crystallography
(1992, Vol. C, Tables 4.2.6.8 and 6.1.1.4)
;
S S 0.1246 0.1234
;
International Tables for Crystallography
(1992, Vol. C, Tables 4.2.6.8 and 6.1.1.4)
;
O O 0.0106 0.0060
;
International Tables for Crystallography
(1992, Vol. C, Tables 4.2.6.8 and 6.1.1.4)
;

loop_
_geom_angle_atom_site_label_1
_geom_angle_atom_site_label_2
_geom_angle_atom_site_label_3
_geom_angle
_geom_angle_publ_flag
C1 S1 C8 91.50(10) yes
C10 S2 C11 88.43(9) yes
C20 S3 C21 89.63(10) yes
C11 O1 C18 116.70(16) yes
C9 N1 C10 111.63(17) yes
C19 N2 C20 111.39(17) yes
S1 C1 C2 126.94(17) yes
S1 C1 C6 111.51(16) yes
C2 C1 C6 121.54(19) yes
C1 C2 C3 118.2(2) yes
C2 C3 C4 120.9(3) yes
C3 C4 C5 121.0(2) yes
C4 C5 C6 119.41(19) yes
C1 C6 C5 118.94(19) yes
C1 C6 C7 112.19(17) yes
C5 C6 C7 128.83(18) yes
C6 C7 C8 112.06(18) yes
C6 C7 C9 120.39(17) yes
C8 C7 C9 127.55(18) yes
S1 C8 C7 112.72(15) yes
S1 C8 C19 114.45(14) yes
C7 C8 C19 132.80(19) yes
N1 C9 C7 119.33(18) yes
N1 C9 C11 114.09(17) yes
C7 C9 C11 126.36(18) yes
S2 C10 N1 114.87(15) yes
S2 C10 C12 120.69(15) yes
N1 C10 C12 124.44(18) yes
S2 C11 O1 124.05(14) yes
S2 C11 C9 110.97(14) yes
O1 C11 C9 124.84(18) yes
C10 C12 C13 120.27(18) yes
C10 C12 C17 120.74(18) yes
C13 C12 C17 118.98(18) yes
C12 C13 C14 120.32(19) yes
C13 C14 C15 120.5(2) yes
C14 C15 C16 119.48(19) yes
C15 C16 C17 120.60(19) yes
C12 C17 C16 120.12(19) yes
N2 C19 C8 115.67(17) yes
N2 C19 C21 114.74(17) yes
C8 C19 C21 129.59(18) yes
S3 C20 N2 113.97(15) yes
S3 C20 C22 122.12(15) yes
N2 C20 C22 123.88(19) yes
S3 C21 C19 110.26(15) yes
C20 C22 C23 119.25(19) yes
C20 C22 C27 121.48(19) yes
C23 C22 C27 119.27(19) yes
C22 C23 C24 119.9(3) yes
C23 C24 C25 120.3(3) yes
C24 C25 C26 119.9(3) yes
C25 C26 C27 120.3(3) yes
C22 C27 C26 120.3(3) yes
C1 C2 H2 120.895 no
C3 C2 H2 120.878 no
C2 C3 H3 119.533 no
C4 C3 H3 119.556 no
C3 C4 H4 119.523 no
C5 C4 H4 119.526 no
C4 C5 H5 120.284 no
C6 C5 H5 120.311 no
C12 C13 H13 119.843 no
C14 C13 H13 119.840 no
C13 C14 H14 119.775 no
C15 C14 H14 119.740 no
C14 C15 H15 120.248 no
C16 C15 H15 120.268 no
C15 C16 H16 119.697 no
C17 C16 H16 119.703 no
C12 C17 H17 119.954 no
C16 C17 H17 119.921 no
O1 C18 H18A 109.474 no
O1 C18 H18B 109.465 no
O1 C18 H18C 109.466 no
H18A C18 H18B 109.482 no
H18A C18 H18C 109.480 no
H18B C18 H18C 109.460 no
S3 C21 H21 124.872 no
C19 C21 H21 124.865 no
C22 C23 H23 120.047 no
C24 C23 H23 120.059 no
C23 C24 H24 119.839 no
C25 C24 H24 119.831 no
C24 C25 H25 120.042 no
C26 C25 H25 120.039 no
C25 C26 H26 119.856 no
C27 C26 H26 119.880 no
C22 C27 H27 119.842 no
C26 C27 H27 119.845 no

loop_
_geom_bond_atom_site_label_1
_geom_bond_atom_site_label_2
_geom_bond_distance
_geom_bond_publ_flag
S1 C1 1.736(2) yes
S1 C8 1.749(2) yes
S2 C10 1.742(2) yes
S2 C11 1.735(2) yes
S3 C20 1.737(2) yes
S3 C21 1.710(2) yes
O1 C11 1.346(3) yes
O1 C18 1.441(3) yes
N1 C9 1.385(3) yes
N1 C10 1.305(3) yes
N2 C19 1.384(3) yes
N2 C20 1.302(3) yes
C1 C2 1.396(4) yes
C1 C6 1.409(3) yes
C2 C3 1.379(4) yes
C3 C4 1.399(4) yes
C4 C5 1.378(3) yes
C5 C6 1.399(3) yes
C6 C7 1.449(3) yes
C7 C8 1.372(3) yes
C7 C9 1.473(3) yes
C8 C19 1.464(3) yes
C9 C11 1.367(3) yes
C10 C12 1.470(3) yes
C12 C13 1.396(3) yes
C12 C17 1.398(3) yes
C13 C14 1.385(3) yes
C14 C15 1.387(3) yes
C15 C16 1.384(3) yes
C16 C17 1.388(3) yes
C19 C21 1.364(3) yes
C20 C22 1.472(3) yes
C22 C23 1.394(4) yes
C22 C27 1.391(3) yes
C23 C24 1.394(4) yes
C24 C25 1.380(4) yes
C25 C26 1.381(4) yes
C26 C27 1.387(4) yes
C2 H2 0.950 no
C3 H3 0.950 no
C4 H4 0.950 no
C5 H5 0.950 no
C13 H13 0.950 no
C14 H14 0.950 no
C15 H15 0.950 no
C16 H16 0.950 no
C17 H17 0.950 no
C18 H18A 0.980 no
C18 H18B 0.980 no
C18 H18C 0.980 no
C21 H21 0.950 no
C23 H23 0.950 no
C24 H24 0.950 no
C25 H25 0.950 no
C26 H26 0.950 no
C27 H27 0.950 no

loop_
_geom_contact_atom_site_label_1
_geom_contact_atom_site_label_2
_geom_contact_distance
_geom_contact_publ_flag
_geom_contact_site_symmetry_2
S1 N2 2.8111(19) no .
S2 C17 3.128(2) no .
S2 C18 3.010(3) no .
S3 C27 3.141(3) no .
O1 N1 3.591(2) no .
O1 C7 3.010(3) no .
O1 C8 3.348(3) no .
O1 C19 3.386(3) no .
O1 C21 3.089(3) no .
N1 C5 3.157(3) no .
N1 C6 3.072(3) no .
N1 C13 2.946(3) no .
N2 C23 2.885(3) no .
C1 C4 2.757(3) no .
C2 C5 2.816(3) no .
C3 C6 2.784(4) no .
C5 C9 3.077(3) no .
C7 C10 3.594(3) no .
C7 C21 3.266(3) no .
C8 C11 3.290(3) no .
C8 C20 3.553(3) no .
C9 C19 3.266(3) no .
C9 C21 3.332(3) no .
C11 C19 3.586(3) no .
C11 C21 3.273(3) no .
C12 C15 2.794(3) no .
C13 C16 2.771(3) no .
C14 C17 2.773(3) no .
C22 C25 2.786(3) no .
C23 C26 2.773(4) no .
C24 C27 2.769(4) no .
S1 C26 3.523(3) no 6_566
S2 O1 3.3742(15) no 2_545
S2 C5 3.567(3) no 2_545
S2 C11 3.434(2) no 2_545
S2 C12 3.463(2) no 2_555
S2 C13 3.588(2) no 2_555
S3 N2 3.3613(18) no 2_545
S3 C20 3.565(2) no 2_545
O1 S2 3.3742(15) no 2_555
O1 C10 3.442(3) no 2_555
O1 C11 3.477(3) no 2_555
O1 C21 3.253(3) no 2_555
N1 C18 3.575(3) no 2_545
N2 S3 3.3613(18) no 2_555
N2 C25 3.513(4) no 5_666
N2 C26 3.396(3) no 5_666
C1 C18 3.464(3) no 2_555
C3 C6 3.544(4) no 2_655
C4 C16 3.494(3) no 7_655
C5 S2 3.567(3) no 2_555
C5 C15 3.525(3) no 7_655
C6 C3 3.544(4) no 2_645
C6 C18 3.486(3) no 2_555
C10 O1 3.442(3) no 2_545
C11 S2 3.434(2) no 2_555
C11 O1 3.477(3) no 2_545
C12 S2 3.463(2) no 2_545
C13 S2 3.588(2) no 2_545
C15 C5 3.525(3) no 7_645
C16 C4 3.494(3) no 7_645
C18 N1 3.575(3) no 2_555
C18 C1 3.464(3) no 2_545
C18 C6 3.486(3) no 2_545
C18 C21 3.556(3) no 2_555
C20 S3 3.565(2) no 2_555
C21 O1 3.253(3) no 2_545
C21 C18 3.556(3) no 2_545
C22 C22 3.492(3) no 5_666
C25 N2 3.513(4) no 5_666
C26 S1 3.523(3) no 6_466
C26 N2 3.396(3) no 5_666
S1 H2 2.9824 no .
S2 H17 2.7395 no .
S2 H18A 2.7331 no .
S2 H18C 3.0560 no .
S3 H27 2.7348 no .
O1 H21 2.6330 no .
N1 H5 2.6562 no .
N1 H13 2.6745 no .
N2 H21 3.2140 no .
N2 H23 2.5807 no .
C1 H3 3.2423 no .
C1 H5 3.2813 no .
C2 H4 3.2662 no .
C3 H5 3.2741 no .
C4 H2 3.2774 no .
C5 H3 3.2664 no .
C6 H2 3.3056 no .
C6 H4 3.2558 no .
C7 H5 2.8040 no .
C7 H21 3.1609 no .
C8 H21 2.8611 no .
C9 H5 2.8247 no .
C9 H21 2.8104 no .
C10 H5 3.4991 no .
C10 H13 2.6483 no .
C10 H17 2.6610 no .
C11 H18A 2.6021 no .
C11 H18B 3.1856 no .
C11 H18C 2.6197 no .
C11 H21 2.5861 no .
C12 H14 3.2686 no .
C12 H16 3.2701 no .
C13 H15 3.2641 no .
C13 H17 3.2677 no .
C14 H16 3.2513 no .
C15 H13 3.2621 no .
C15 H17 3.2622 no .
C16 H14 3.2510 no .
C17 H13 3.2674 no .
C17 H15 3.2648 no .
C18 H21 3.1518 no .
C20 H21 3.3706 no .
C20 H23 2.6297 no .
C20 H27 2.6681 no .
C21 H18C 3.3001 no .
C22 H24 3.2698 no .
C22 H26 3.2664 no .
C23 H25 3.2643 no .
C23 H27 3.2618 no .
C24 H26 3.2473 no .
C25 H23 3.2625 no .
C25 H27 3.2562 no .
C26 H24 3.2473 no .
C27 H23 3.2628 no .
C27 H25 3.2582 no .
H2 H3 2.3345 no .
H3 H4 2.3355 no .
H4 H5 2.3255 no .
H13 H14 2.3297 no .
H14 H15 2.3371 no .
H15 H16 2.3333 no .
H16 H17 2.3322 no .
H18C H21 2.7099 no .
H23 H24 2.3429 no .
H24 H25 2.3282 no .
H25 H26 2.3298 no .
H26 H27 2.3334 no .
S1 H2 3.2755 no 2_645
S1 H18C 3.1408 no 2_555
S1 H24 3.1486 no 5_676
S1 H26 3.3778 no 5_666
S1 H26 3.0661 no 6_566
S2 H5 3.2544 no 2_545
S3 H24 3.5210 no 6_466
O1 H21 2.4781 no 2_555
N1 H3 3.3790 no 2_645
N1 H15 2.9915 no 7_655
N1 H18A 3.0767 no 2_545
N1 H18B 3.5474 no 2_545
N2 H26 3.5788 no 5_666
C1 H2 3.1967 no 2_645
C1 H3 3.1946 no 2_645
C1 H18A 3.3984 no 2_555
C1 H18C 2.8278 no 2_555
C1 H26 3.5842 no 6_566
C2 H3 3.5820 no 2_645
C2 H18A 3.5638 no 2_555
C2 H18C 3.5241 no 2_555
C2 H25 3.5597 no 6_566
C2 H26 3.3366 no 6_566
C3 H3 3.5315 no 2_645
C3 H18A 3.5698 no 2_555
C4 H3 3.1300 no 2_645
C4 H13 3.2723 no 1_565
C4 H14 3.4363 no 1_565
C4 H16 3.1851 no 7_655
C4 H16 3.3590 no 8_565
C4 H18A 3.4235 no 2_555
C5 H3 2.7065 no 2_645
C5 H15 3.1992 no 7_655
C5 H16 3.5406 no 7_655
C5 H18A 3.2847 no 2_555
C5 H18C 3.4570 no 2_555
C6 H2 3.4454 no 2_645
C6 H3 2.7220 no 2_645
C6 H18A 3.2831 no 2_555
C6 H18C 2.8067 no 2_555
C7 H3 3.3542 no 2_645
C7 H18C 3.0183 no 2_555
C8 H2 3.5158 no 2_645
C8 H18C 3.1410 no 2_555
C9 H18B 3.5176 no 2_545
C10 H15 3.3354 no 7_655
C10 H18A 3.2275 no 2_545
C12 H14 3.1002 no 7_655
C12 H15 3.1769 no 7_655
C12 H18A 3.5627 no 2_545
C13 H4 3.4215 no 1_545
C13 H14 3.4371 no 7_655
C13 H15 2.9148 no 7_655
C13 H16 3.2734 no 8_555
C13 H18A 3.3806 no 2_545
C14 H4 3.2717 no 1_545
C14 H5 3.5921 no 7_645
C14 H16 3.0832 no 8_555
C14 H17 3.3472 no 2_545
C14 H17 3.4213 no 8_555
C15 H4 3.4196 no 7_645
C15 H5 2.8618 no 7_645
C15 H13 3.5768 no 7_645
C15 H17 2.9259 no 2_545
C16 H4 2.9033 no 7_645
C16 H4 3.3118 no 8_445
C16 H5 3.3439 no 7_645
C16 H14 3.4979 no 7_655
C16 H14 3.0224 no 8_455
C16 H17 3.1061 no 2_545
C17 H4 3.4319 no 7_645
C17 H14 3.1446 no 7_655
C17 H14 3.3733 no 8_455
C18 H21 3.0274 no 2_555
C18 H25 3.3310 no 6_466
C19 H18B 3.4364 no 2_545
C19 H25 3.5107 no 5_666
C21 H18B 2.9213 no 2_545
C22 H27 3.1326 no 2_555
C23 H27 3.0059 no 2_555
C24 H18B 3.5853 no 6_566
C24 H26 3.3652 no 2_555
C24 H27 3.3600 no 2_555
C25 H2 3.5628 no 6_466
C25 H18B 3.2067 no 6_566
C25 H26 3.2735 no 2_555
C26 H2 3.3412 no 6_466
C27 H23 3.5895 no 5_666
C27 H27 3.5966 no 2_555
H2 S1 3.2755 no 2_655
H2 C1 3.1967 no 2_655
H2 C6 3.4454 no 2_655
H2 C8 3.5158 no 2_655
H2 C25 3.5628 no 6_566
H2 C26 3.3412 no 6_566
H2 H25 3.2229 no 5_676
H2 H25 3.0478 no 6_566
H2 H26 2.5873 no 6_566
H3 N1 3.3790 no 2_655
H3 C1 3.1946 no 2_655
H3 C2 3.5820 no 2_655
H3 C3 3.5315 no 2_655
H3 C4 3.1300 no 2_655
H3 C5 2.7065 no 2_655
H3 C6 2.7220 no 2_655
H3 C7 3.3542 no 2_655
H3 H5 3.0161 no 2_655
H3 H15 3.1935 no 8_565
H3 H16 3.2752 no 8_565
H4 C13 3.4215 no 1_565
H4 C14 3.2717 no 1_565
H4 C15 3.4196 no 7_655
H4 C16 2.9033 no 7_655
H4 C16 3.3118 no 8_565
H4 C17 3.4319 no 7_655
H4 H13 2.9608 no 1_565
H4 H14 2.6551 no 1_565
H4 H15 3.5968 no 7_655
H4 H15 3.2444 no 8_565
H4 H16 2.7226 no 7_655
H4 H16 2.5806 no 8_565
H5 S2 3.2544 no 2_555
H5 C14 3.5921 no 7_655
H5 C15 2.8618 no 7_655
H5 C16 3.3439 no 7_655
H5 H3 3.0161 no 2_645
H5 H15 2.5428 no 7_655
H5 H16 3.3890 no 7_655
H5 H17 3.5596 no 2_555
H13 C4 3.2723 no 1_545
H13 C15 3.5768 no 7_655
H13 H4 2.9608 no 1_545
H13 H15 2.7432 no 7_655
H13 H16 2.8295 no 8_555
H13 H18A 2.9342 no 2_545
H14 C4 3.4363 no 1_545
H14 C12 3.1002 no 7_645
H14 C13 3.4371 no 7_645
H14 C16 3.4979 no 7_645
H14 C16 3.0224 no 8_555
H14 C17 3.1446 no 7_645
H14 C17 3.3733 no 8_555
H14 H4 2.6551 no 1_545
H14 H16 2.4473 no 8_555
H14 H17 3.4671 no 7_645
H14 H17 3.1182 no 8_555
H15 N1 2.9915 no 7_645
H15 C5 3.1992 no 7_645
H15 C10 3.3354 no 7_645
H15 C12 3.1769 no 7_645
H15 C13 2.9148 no 7_645
H15 H3 3.1935 no 8_445
H15 H4 3.5968 no 7_645
H15 H4 3.2444 no 8_445
H15 H5 2.5428 no 7_645
H15 H13 2.7432 no 7_645
H15 H16 3.5562 no 2_545
H15 H17 3.0883 no 2_545
H16 C4 3.1851 no 7_645
H16 C4 3.3590 no 8_445
H16 C5 3.5406 no 7_645
H16 C13 3.2734 no 8_455
H16 C14 3.0832 no 8_455
H16 H3 3.2752 no 8_445
H16 H4 2.7226 no 7_645
H16 H4 2.5806 no 8_445
H16 H5 3.3890 no 7_645
H16 H13 2.8295 no 8_455
H16 H14 2.4473 no 8_455
H16 H15 3.5562 no 2_555
H16 H17 3.3704 no 2_545
H17 C14 3.3472 no 2_555
H17 C14 3.4213 no 8_455
H17 C15 2.9259 no 2_555
H17 C16 3.1061 no 2_555
H17 H5 3.5596 no 2_545
H17 H14 3.4671 no 7_655
H17 H14 3.1182 no 8_455
H17 H15 3.0883 no 2_555
H17 H16 3.3704 no 2_555
H18A N1 3.0767 no 2_555
H18A C1 3.3984 no 2_545
H18A C2 3.5638 no 2_545
H18A C3 3.5698 no 2_545
H18A C4 3.4235 no 2_545
H18A C5 3.2847 no 2_545
H18A C6 3.2831 no 2_545
H18A C10 3.2275 no 2_555
H18A C12 3.5627 no 2_555
H18A C13 3.3806 no 2_555
H18A H13 2.9342 no 2_555
H18B N1 3.5474 no 2_555
H18B C9 3.5176 no 2_555
H18B C19 3.4364 no 2_555
H18B C21 2.9213 no 2_555
H18B C24 3.5853 no 6_466
H18B C25 3.2067 no 6_466
H18B H21 2.6013 no 2_555
H18B H24 3.2244 no 6_466
H18B H25 2.4687 no 6_466
H18C S1 3.1408 no 2_545
H18C C1 2.8278 no 2_545
H18C C2 3.5241 no 2_545
H18C C5 3.4570 no 2_545
H18C C6 2.8067 no 2_545
H18C C7 3.0183 no 2_545
H18C C8 3.1410 no 2_545
H18C H24 3.4530 no 6_466
H18C H25 3.4643 no 6_466
H21 O1 2.4781 no 2_545
H21 C18 3.0274 no 2_545
H21 H18B 2.6013 no 2_545
H23 C27 3.5895 no 5_666
H23 H23 3.1074 no 5_676
H23 H27 3.2434 no 2_555
H23 H27 3.4724 no 5_666
H24 S1 3.1486 no 5_676
H24 S3 3.5210 no 6_566
H24 H18B 3.2244 no 6_566
H24 H18C 3.4530 no 6_566
H24 H26 3.5243 no 2_555
H25 C2 3.5597 no 6_466
H25 C18 3.3310 no 6_566
H25 C19 3.5107 no 5_666
H25 H2 3.2229 no 5_676
H25 H2 3.0478 no 6_466
H25 H18B 2.4687 no 6_566
H25 H18C 3.4643 no 6_566
H25 H26 3.3676 no 2_555
H26 S1 3.3778 no 5_666
H26 S1 3.0661 no 6_466
H26 N2 3.5788 no 5_666
H26 C1 3.5842 no 6_466
H26 C2 3.3366 no 6_466
H26 C24 3.3652 no 2_545
H26 C25 3.2735 no 2_545
H26 H2 2.5873 no 6_466
H26 H24 3.5243 no 2_545
H26 H25 3.3676 no 2_545
H27 C22 3.1326 no 2_545
H27 C23 3.0059 no 2_545
H27 C24 3.3600 no 2_545
H27 C27 3.5966 no 2_545
H27 H23 3.2434 no 2_545
H27 H23 3.4724 no 5_666

loop_
_geom_torsion_atom_site_label_1
_geom_torsion_atom_site_label_2
_geom_torsion_atom_site_label_3
_geom_torsion_atom_site_label_4
_geom_torsion
_geom_torsion_publ_flag
C1 S1 C8 C7 0.45(14) no
C1 S1 C8 C19 178.84(14) no
C8 S1 C1 C2 178.92(18) no
C8 S1 C1 C6 0.45(14) no
C10 S2 C11 O1 175.07(16) no
C10 S2 C11 C9 -0.93(13) no
C11 S2 C10 N1 0.55(14) no
C11 S2 C10 C12 179.80(15) no
C20 S3 C21 C19 0.03(14) no
C21 S3 C20 N2 0.15(15) no
C21 S3 C20 C22 178.45(15) no
C18 O1 C11 S2 21.2(3) no
C18 O1 C11 C9 -163.33(17) no
C9 N1 C10 S2 -0.0(2) no
C9 N1 C10 C12 -179.23(16) no
C10 N1 C9 C7 -175.61(15) no
C10 N1 C9 C11 -0.7(3) no
C19 N2 C20 S3 -0.3(3) no
C19 N2 C20 C22 -178.55(16) no
C20 N2 C19 C8 -179.17(16) no
C20 N2 C19 C21 0.3(3) no
S1 C1 C2 C3 -177.63(15) no
S1 C1 C6 C5 176.76(13) no
S1 C1 C6 C7 -1.2(2) no
C2 C1 C6 C5 -1.8(3) no
C2 C1 C6 C7 -179.77(18) no
C6 C1 C2 C3 0.7(4) no
C1 C2 C3 C4 0.8(4) no
C2 C3 C4 C5 -1.1(4) no
C3 C4 C5 C6 0.0(4) no
C4 C5 C6 C1 1.4(3) no
C4 C5 C6 C7 179.00(18) no
C1 C6 C7 C8 1.6(3) no
C1 C6 C7 C9 -178.22(16) no
C5 C6 C7 C8 -176.16(19) no
C5 C6 C7 C9 4.1(3) no
C6 C7 C8 S1 -1.2(3) no
C6 C7 C8 C19 -179.21(18) no
C6 C7 C9 N1 50.9(3) no
C6 C7 C9 C11 -123.3(2) no
C8 C7 C9 N1 -128.8(2) no
C8 C7 C9 C11 57.0(3) no
C9 C7 C8 S1 178.54(17) no
C9 C7 C8 C19 0.5(4) no
S1 C8 C19 N2 4.8(3) no
S1 C8 C19 C21 -174.56(15) no
C7 C8 C19 N2 -177.2(2) no
C7 C8 C19 C21 3.4(4) no
N1 C9 C11 S2 1.1(3) no
N1 C9 C11 O1 -174.82(16) no
C7 C9 C11 S2 175.60(16) no
C7 C9 C11 O1 -0.4(3) no
S2 C10 C12 C13 -157.81(13) no
S2 C10 C12 C17 21.4(3) no
N1 C10 C12 C13 21.4(3) no
N1 C10 C12 C17 -159.47(17) no
C10 C12 C13 C14 179.50(16) no
C10 C12 C17 C16 179.71(16) no
C13 C12 C17 C16 -1.1(3) no
C17 C12 C13 C14 0.3(3) no
C12 C13 C14 C15 0.7(3) no
C13 C14 C15 C16 -0.8(3) no
C14 C15 C16 C17 0.0(3) no
C15 C16 C17 C12 1.0(3) no
N2 C19 C21 S3 -0.2(3) no
C8 C19 C21 S3 179.20(18) no
S3 C20 C22 C23 -172.07(13) no
S3 C20 C22 C27 8.3(3) no
N2 C20 C22 C23 6.1(3) no
N2 C20 C22 C27 -173.54(18) no
C20 C22 C23 C24 179.36(17) no
C20 C22 C27 C26 -179.41(18) no
C23 C22 C27 C26 1.0(4) no
C27 C22 C23 C24 -1.0(4) no
C22 C23 C24 C25 0.2(4) no
C23 C24 C25 C26 0.6(4) no
C24 C25 C26 C27 -0.7(4) no
C25 C26 C27 C22 -0.1(4) no
